data_7127802
loop_
_publ_author_name
'Adachi, Yohei'
'Nomura, Takanori'
'Tazuhara, Shion'
'Naito, Hiroyoshi'
'Ohshita, Joji'

_publ_section_title
;
 Thiophene-based twisted bistricyclic aromatic ene with tricoordinate
 boron: a new n-type semiconductor.
;
_journal_issue 11
_journal_name_full 'Chemical communications (Cambridge, England)'
_journal_page_first 1316
_journal_page_last 1319
_journal_paper_doi 10.1039/d0cc07952a
_journal_volume 57
_journal_year 2021
_chemical_formula_sum 'C36 H12 B2 F18 S4'
_chemical_formula_weight 936.32
_chemical_name_systematic dDTCB
_space_group_crystal_system orthorhombic
_space_group_IT_number 60
_space_group_name_Hall '-P 2n 2ab'
_space_group_name_H-M_alt 'P b c n'
_atom_sites_solution_hydrogens geom
_audit_update_record
;
2020-11-25 deposited with the CCDC.	2021-01-13 downloaded from the CCDC.
;
_cell_angle_alpha 90
_cell_angle_beta 90
_cell_angle_gamma 90
_cell_formula_units_Z 4
_cell_length_a 27.083(3)
_cell_length_b 8.0051(10)
_cell_length_c 15.9067(19)
_cell_measurement_reflns_used 9951
_cell_measurement_temperature 100.(2)
_cell_measurement_theta_max 27.8957
_cell_measurement_theta_min 2.6532
_cell_volume 3448.6(7)
_computing_cell_refinement 'SAINT V8.40A (Bruker Nano, Inc., 2019)'
_computing_data_collection 'APEX2(Bruker AXS)'
_computing_data_reduction 'SAINT V8.40A (Bruker Nano, Inc., 2019)'
_computing_molecular_graphics 'XSHELL V6.3.1(Bruker AXS)'
_computing_publication_material 'Generate Report (Bruker AXS)'
_computing_structure_refinement 'SHELXL-2018/3 (Sheldrick, 2018)'
_computing_structure_solution 'SHELXT 2014/5 (Sheldrick, 2014)'
_diffrn_ambient_temperature 100.(2)
_diffrn_detector_area_resol_mean 8.3333
_diffrn_measured_fraction_theta_full 1.000
_diffrn_measured_fraction_theta_max 1.000
_diffrn_measurement_device_type 'Bruker D8 goniometer'
_diffrn_measurement_method 'omega scans'
_diffrn_radiation_monochromator 'multilayered confocal mirror'
_diffrn_radiation_type MoKa
_diffrn_radiation_wavelength 0.71073
_diffrn_reflns_av_R_equivalents 0.0289
_diffrn_reflns_av_unetI/netI 0.0150
_diffrn_reflns_limit_h_max 35
_diffrn_reflns_limit_h_min -35
_diffrn_reflns_limit_k_max 10
_diffrn_reflns_limit_k_min -10
_diffrn_reflns_limit_l_max 20
_diffrn_reflns_limit_l_min -20
_diffrn_reflns_number 36923
_diffrn_reflns_theta_full 27.91
_diffrn_reflns_theta_max 27.91
_diffrn_reflns_theta_min 2.56
_diffrn_source 'rotating-anode X-ray tube'
_diffrn_source_type 'Bruker Turbo X-ray Source'
_exptl_absorpt_coefficient_mu 0.405
_exptl_absorpt_correction_T_max 0.99
_exptl_absorpt_correction_T_min 0.88
_exptl_absorpt_correction_type multi-scan
_exptl_absorpt_process_details
;
SADABS-2016/2 - Bruker AXS area detector scaling and absorption correction
;
_exptl_crystal_colour 'metallic dark brown'
_exptl_crystal_density_diffrn 1.803
_exptl_crystal_density_method 'not measured'
_exptl_crystal_description block
_exptl_crystal_F_000 1856
_exptl_crystal_size_max 0.190
_exptl_crystal_size_mid 0.080
_exptl_crystal_size_min 0.030
_refine_diff_density_max 1.054
_refine_diff_density_min -0.679
_refine_ls_extinction_method none
_refine_ls_goodness_of_fit_ref 1.118
_refine_ls_hydrogen_treatment constr
_refine_ls_matrix_type full
_refine_ls_number_parameters 271
_refine_ls_number_reflns 4135
_refine_ls_number_restraints 0
_refine_ls_restrained_S_all 1.118
_refine_ls_R_factor_all 0.0473
_refine_ls_R_factor_gt 0.0402
_refine_ls_shift/su_max 0.002
_refine_ls_shift/su_mean 0.000
_refine_ls_structure_factor_coef Fsqd
_refine_ls_weighting_details 'w=1/[\s^2^(Fo^2^)+(0.0350P)^2^+5.4756P] where P=(Fo^2^+2Fc^2^)/3'
_refine_ls_weighting_scheme calc
_refine_ls_wR_factor_gt 0.0954
_refine_ls_wR_factor_ref 0.0995
_reflns_number_gt 3644
_reflns_number_total 4135
_reflns_threshold_expression 'I > 2\s(I)'
_cod_data_source_file d0cc07952a2.cif
_cod_data_source_block dDTCB
_cod_depositor_comments
;
The following automatic conversions were performed:

data item '_exptl_absorpt_correction_type' value 'Multi-Scan' was
changed to 'multi-scan' in accordance with the
/home/data/users/saulius/crontab/automatic-downloads/rss-feeds/RSC/lib/dictionaries/cif_core.dic
dictionary named 'cif_core.dic' version 2.4.2 last updated on
2011-04-26.

Automatic conversion script
Id: cif_fix_values 7556 2019-12-06 15:28:31Z antanas 

 Adding full bibliography for 7127802.cif.
;
_cod_database_code 7127802

loop_
_space_group_symop_operation_xyz
'x, y, z'
'-x+1/2, -y+1/2, z+1/2'
'-x, y, -z+1/2'
'x+1/2, -y+1/2, -z'
'-x, -y, -z'
'x-1/2, y-1/2, -z-1/2'
'x, -y, z-1/2'
'-x-1/2, y-1/2, z'

loop_
_atom_site_type_symbol
_atom_site_label
_atom_site_fract_x
_atom_site_fract_y
_atom_site_fract_z
_atom_site_U_iso_or_equiv
_atom_site_adp_type
_atom_site_calc_flag
_atom_site_refinement_flags_adp
_atom_site_refinement_flags_occupancy
_atom_site_refinement_flags_posn
_atom_site_occupancy
_atom_site_disorder_assembly
_atom_site_disorder_group
B B1 0.60863(8) 0.4631(3) 0.39194(13) 0.0137(4) Uani d . . . 1 . .
C C1 0.52433(7) 0.0580(3) 0.40351(13) 0.0177(4) Uani d . . . 1 . .
H H1 0.510368 -0.046255 0.419207 0.021 Uiso calc U . R 1 . .
C C2 0.50476(7) 0.1596(2) 0.34448(12) 0.0159(4) Uani d . . . 1 . .
H H2 0.474879 0.13606 0.315533 0.019 Uiso calc U . R 1 . .
C C3 0.57471(7) 0.3127(2) 0.38415(12) 0.0141(4) Uani d . . . 1 . .
C C4 0.53382(7) 0.3067(2) 0.33005(12) 0.0132(4) Uani d . . . 1 . .
C C5 0.52110(6) 0.4484(2) 0.27623(11) 0.0125(4) Uani d . . . 1 . .
C C6 0.55330(7) 0.5950(2) 0.27890(12) 0.0133(4) Uani d . . . 1 . .
C C7 0.59350(7) 0.6051(2) 0.33412(12) 0.0139(4) Uani d . . . 1 . .
C C8 0.55357(7) 0.7286(3) 0.21911(13) 0.0173(4) Uani d . . . 1 . .
H H8 0.529727 0.740285 0.175707 0.021 Uiso calc U . R 1 . .
C C9 0.59168(7) 0.8372(3) 0.23106(14) 0.0194(4) Uani d . . . 1 . .
H H9 0.597141 0.933681 0.197534 0.023 Uiso calc U . R 1 . .
C C10 0.65590(7) 0.4743(2) 0.45161(12) 0.0130(4) Uani d . . . 1 . .
C C11 0.70209(7) 0.4100(2) 0.42735(12) 0.0143(4) Uani d . . . 1 . .
C C12 0.74439(7) 0.4303(2) 0.47559(12) 0.0153(4) Uani d . . . 1 . .
H H12 0.775106 0.387139 0.456616 0.018 Uiso calc U . R 1 . .
C C13 0.74144(7) 0.5142(2) 0.55163(12) 0.0158(4) Uani d . . . 1 . .
C C14 0.69643(7) 0.5749(2) 0.57967(12) 0.0157(4) Uani d . . . 1 . .
H H14 0.69417 0.62922 0.632642 0.019 Uiso calc U . R 1 . .
C C15 0.65464(7) 0.5561(2) 0.52988(12) 0.0138(4) Uani d . . . 1 . .
C C16 0.70655(7) 0.3110(3) 0.34696(13) 0.0187(4) Uani d . . . 1 . .
C C17 0.60664(7) 0.6293(3) 0.56163(12) 0.0172(4) Uani d . . . 1 . .
C C18 0.78657(7) 0.5364(3) 0.60601(13) 0.0199(4) Uani d . . . 1 . .
F F1 0.75303(5) 0.2896(2) 0.32292(9) 0.0362(4) Uani d . . . 1 . .
F F2 0.68742(6) 0.15697(18) 0.35542(9) 0.0361(4) Uani d . . . 1 . .
F F3 0.68216(6) 0.3811(2) 0.28364(8) 0.0361(4) Uani d . . . 1 . .
F F4 0.56863(5) 0.52464(18) 0.55176(9) 0.0318(3) Uani d . . . 1 . .
F F5 0.59439(5) 0.76890(18) 0.52041(9) 0.0311(3) Uani d . . . 1 . .
F F6 0.60857(5) 0.66841(19) 0.64296(8) 0.0290(3) Uani d . . . 1 . .
F F7 0.78471(6) 0.4433(2) 0.67512(10) 0.0395(4) Uani d . . . 1 . .
F F8 0.82766(5) 0.4920(3) 0.56658(10) 0.0518(5) Uani d . . . 1 . .
F F9 0.79170(6) 0.69221(18) 0.63234(11) 0.0437(4) Uani d . . . 1 . .
S S1 0.57713(2) 0.13821(6) 0.44694(3) 0.01798(12) Uani d . . . 1 . .
S S2 0.62851(2) 0.77967(6) 0.31345(3) 0.01810(12) Uani d . . . 1 . .

loop_
_atom_site_aniso_label
_atom_site_aniso_U_11
_atom_site_aniso_U_22
_atom_site_aniso_U_33
_atom_site_aniso_U_12
_atom_site_aniso_U_13
_atom_site_aniso_U_23
B1 0.0116(9) 0.0161(10) 0.0135(9) 0.0015(8) -0.0005(7) -0.0016(8)
C1 0.0189(9) 0.0161(9) 0.0182(9) -0.0039(7) 0.0008(7) -0.0010(8)
C2 0.0136(8) 0.0181(9) 0.0159(9) -0.0033(7) -0.0007(7) -0.0016(7)
C3 0.0135(8) 0.0144(9) 0.0143(9) 0.0008(7) -0.0009(7) 0.0023(7)
C4 0.0109(8) 0.0146(9) 0.0139(9) 0.0005(7) 0.0008(7) -0.0012(7)
C5 0.0099(8) 0.0143(8) 0.0132(8) -0.0003(7) 0.0001(7) -0.0008(7)
C6 0.0103(8) 0.0144(8) 0.0154(9) 0.0007(7) -0.0003(7) 0.0000(7)
C7 0.0102(8) 0.0142(8) 0.0173(9) -0.0009(7) -0.0002(7) -0.0009(7)
C8 0.0132(9) 0.0192(9) 0.0195(9) 0.0019(7) -0.0013(7) 0.0044(8)
C9 0.0159(9) 0.0167(9) 0.0255(11) 0.0005(8) 0.0009(8) 0.0071(8)
C10 0.0108(8) 0.0135(8) 0.0146(8) 0.0002(7) -0.0017(7) 0.0022(7)
C11 0.0142(8) 0.0154(9) 0.0133(9) 0.0003(7) -0.0001(7) -0.0002(7)
C12 0.0114(8) 0.0169(9) 0.0174(9) 0.0004(7) -0.0007(7) 0.0016(7)
C13 0.0146(9) 0.0166(9) 0.0163(9) -0.0014(7) -0.0041(7) 0.0025(7)
C14 0.0172(9) 0.0166(9) 0.0133(9) -0.0005(7) -0.0023(7) -0.0003(7)
C15 0.0135(8) 0.0138(8) 0.0141(8) -0.0001(7) -0.0001(7) 0.0009(7)
C16 0.0141(9) 0.0261(11) 0.0159(9) 0.0044(8) -0.0010(7) -0.0034(8)
C17 0.0150(9) 0.0217(10) 0.0148(9) 0.0002(8) 0.0003(7) -0.0016(8)
C18 0.0168(9) 0.0218(10) 0.0213(10) 0.0003(8) -0.0049(8) -0.0002(8)
F1 0.0156(6) 0.0617(10) 0.0313(7) 0.0036(6) 0.0040(6) -0.0217(7)
F2 0.0463(9) 0.0285(7) 0.0336(8) -0.0070(7) 0.0066(7) -0.0138(6)
F3 0.0451(8) 0.0491(9) 0.0142(6) 0.0233(7) -0.0077(6) -0.0056(6)
F4 0.0155(6) 0.0370(8) 0.0429(8) -0.0058(6) 0.0075(6) -0.0144(7)
F5 0.0305(7) 0.0291(7) 0.0338(8) 0.0152(6) 0.0079(6) 0.0074(6)
F6 0.0231(6) 0.0475(8) 0.0165(6) 0.0080(6) 0.0011(5) -0.0092(6)
F7 0.0470(9) 0.0388(8) 0.0328(8) -0.0095(7) -0.0247(7) 0.0138(7)
F8 0.0136(6) 0.1047(15) 0.0372(9) 0.0017(8) -0.0065(6) -0.0223(9)
F9 0.0462(9) 0.0196(7) 0.0652(11) -0.0012(6) -0.0393(8) -0.0042(7)
S1 0.0197(2) 0.0162(2) 0.0180(2) -0.00106(18) -0.00521(18) 0.00432(18)
S2 0.0123(2) 0.0166(2) 0.0254(3) -0.00378(18) -0.00298(18) 0.00253(19)

loop_
_atom_type_symbol
_atom_type_description
_atom_type_scat_dispersion_real
_atom_type_scat_dispersion_imag
_atom_type_scat_source
C C 0.0033 0.0016 'International Tables Vol C Tables 4.2.6.8 and 6.1.1.4'
H H 0.0000 0.0000 'International Tables Vol C Tables 4.2.6.8 and 6.1.1.4'
B B 0.0013 0.0007 'International Tables Vol C Tables 4.2.6.8 and 6.1.1.4'
F F 0.0171 0.0103 'International Tables Vol C Tables 4.2.6.8 and 6.1.1.4'
S S 0.1246 0.1234 'International Tables Vol C Tables 4.2.6.8 and 6.1.1.4'

loop_
_geom_angle_atom_site_label_1
_geom_angle_atom_site_label_2
_geom_angle_atom_site_label_3
_geom_angle_site_symmetry_1
_geom_angle_site_symmetry_3
_geom_angle
_geom_angle_publ_flag
C7 B1 C3 . . 112.36(17) ?
C7 B1 C10 . . 122.31(17) ?
C3 B1 C10 . . 125.32(17) ?
C2 C1 S1 . . 112.50(15) ?
C2 C1 H1 . . 123.8 ?
S1 C1 H1 . . 123.8 ?
C1 C2 C4 . . 112.96(17) ?
C1 C2 H2 . . 123.5 ?
C4 C2 H2 . . 123.5 ?
C4 C3 B1 . . 123.67(17) ?
C4 C3 S1 . . 111.02(14) ?
B1 C3 S1 . . 125.00(14) ?
C3 C4 C2 . . 111.27(17) ?
C3 C4 C5 . . 121.23(17) ?
C2 C4 C5 . . 126.95(17) ?
C5 C5 C4 3_655 . 122.39(12) ?
C5 C5 C6 3_655 . 119.91(12) ?
C4 C5 C6 . . 117.70(16) ?
C7 C6 C8 . . 111.69(17) ?
C7 C6 C5 . . 121.84(17) ?
C8 C6 C5 . . 125.68(17) ?
C6 C7 B1 . . 123.12(17) ?
C6 C7 S2 . . 110.80(14) ?
B1 C7 S2 . . 125.10(14) ?
C9 C8 C6 . . 112.83(18) ?
C9 C8 H8 . . 123.6 ?
C6 C8 H8 . . 123.6 ?
C8 C9 S2 . . 112.12(15) ?
C8 C9 H9 . . 123.9 ?
S2 C9 H9 . . 123.9 ?
C11 C10 C15 . . 115.77(17) ?
C11 C10 B1 . . 121.96(17) ?
C15 C10 B1 . . 122.20(16) ?
C12 C11 C10 . . 122.63(18) ?
C12 C11 C16 . . 117.63(17) ?
C10 C11 C16 . . 119.73(17) ?
C13 C12 C11 . . 119.45(18) ?
C13 C12 H12 . . 120.3 ?
C11 C12 H12 . . 120.3 ?
C12 C13 C14 . . 120.11(17) ?
C12 C13 C18 . . 120.75(18) ?
C14 C13 C18 . . 119.12(18) ?
C13 C14 C15 . . 119.65(18) ?
C13 C14 H14 . . 120.2 ?
C15 C14 H14 . . 120.2 ?
C14 C15 C10 . . 122.34(18) ?
C14 C15 C17 . . 117.88(17) ?
C10 C15 C17 . . 119.77(17) ?
F1 C16 F3 . . 107.92(17) ?
F1 C16 F2 . . 106.02(18) ?
F3 C16 F2 . . 105.74(17) ?
F1 C16 C11 . . 112.84(17) ?
F3 C16 C11 . . 112.40(17) ?
F2 C16 C11 . . 111.46(17) ?
F6 C17 F4 . . 106.96(16) ?
F6 C17 F5 . . 106.81(17) ?
F4 C17 F5 . . 105.96(16) ?
F6 C17 C15 . . 112.44(16) ?
F4 C17 C15 . . 112.34(16) ?
F5 C17 C15 . . 111.91(16) ?
F9 C18 F8 . . 108.34(19) ?
F9 C18 F7 . . 105.72(18) ?
F8 C18 F7 . . 105.80(19) ?
F9 C18 C13 . . 112.23(17) ?
F8 C18 C13 . . 112.16(18) ?
F7 C18 C13 . . 112.17(17) ?
C1 S1 C3 . . 92.20(10) ?
C9 S2 C7 . . 92.51(10) ?

loop_
_geom_bond_atom_site_label_1
_geom_bond_atom_site_label_2
_geom_bond_site_symmetry_2
_geom_bond_distance
_geom_bond_publ_flag
B1 C7 . 1.518(3) ?
B1 C3 . 1.519(3) ?
B1 C10 . 1.596(3) ?
C1 C2 . 1.350(3) ?
C1 S1 . 1.713(2) ?
C1 H1 . 0.95 ?
C2 C4 . 1.435(3) ?
C2 H2 . 0.95 ?
C3 C4 . 1.403(3) ?
C3 S1 . 1.7187(19) ?
C4 C5 . 1.462(3) ?
C5 C5 3_655 1.415(3) ?
C5 C6 . 1.463(3) ?
C6 C7 . 1.401(3) ?
C6 C8 . 1.431(3) ?
C7 S2 . 1.7208(19) ?
C8 C9 . 1.363(3) ?
C8 H8 . 0.95 ?
C9 S2 . 1.710(2) ?
C9 H9 . 0.95 ?
C10 C11 . 1.407(3) ?
C10 C15 . 1.407(3) ?
C11 C12 . 1.388(3) ?
C11 C16 . 1.509(3) ?
C12 C13 . 1.386(3) ?
C12 H12 . 0.95 ?
C13 C14 . 1.386(3) ?
C13 C18 . 1.508(3) ?
C14 C15 . 1.390(3) ?
C14 H14 . 0.95 ?
C15 C17 . 1.513(3) ?
C16 F1 . 1.327(2) ?
C16 F3 . 1.329(2) ?
C16 F2 . 1.344(3) ?
C17 F6 . 1.332(2) ?
C17 F4 . 1.336(2) ?
C17 F5 . 1.338(2) ?
C18 F9 . 1.323(3) ?
C18 F8 . 1.326(3) ?
C18 F7 . 1.329(3) ?
